data_4022831
loop_
_publ_author_name
'Carl J. Lovely'
'Hongwang Du'
'Rasapalli Sivappa'
'Manojkumar R. Bhandari'
'Yong He'
'H. V. Rasika Dias'

_publ_contact_author_address
;Department of Chemistry and Biochemistry
The University of Texas at Arlington
Arlington, Texas 76019-0065, USA
;
_publ_contact_author_email dias@uta.edu
_publ_contact_author_fax 817-272-3808
_publ_contact_author_name 'Prof. H. V. R. Dias'
_publ_contact_author_phone 817-272-3813
_publ_section_title
;
 Preparation and Diels-Alder Chemistry of 4-Vinylimidazoles
;
_journal_name_full 'Journal of Organic Chemistry'
_journal_page_first 3741
_journal_page_last 3749
_journal_paper_doi 10.1021/jo0626008
_journal_volume 72
_journal_year 2007
_chemical_formula_sum 'C22 H19 N3 O4 S'
_chemical_formula_weight 421.46
_chemical_name_common Compound-29a
_chemical_name_systematic
; 
 ? 
;
_space_group_IT_number 19
_symmetry_cell_setting orthorhombic
_symmetry_space_group_name_Hall 'P 2ac 2ab'
_symmetry_space_group_name_H-M 'P 21 21 21'
_atom_sites_solution_hydrogens geom
_atom_sites_solution_primary direct
_atom_sites_solution_secondary difmap
_audit_creation_method SHELXL-97
_cell_angle_alpha 90.00
_cell_angle_beta 90.00
_cell_angle_gamma 90.00
_cell_formula_units_Z 4
_cell_length_a 11.2389(11)
_cell_length_b 11.9684(10)
_cell_length_c 14.7992(13)
_cell_measurement_reflns_used 55
_cell_measurement_temperature 298(2)
_cell_measurement_theta_max 18.42
_cell_measurement_theta_min 2.76
_cell_volume 1990.7(3)
_computing_cell_refinement 'Siemens XSCANS'
_computing_data_collection 'Siemens XSCANS'
_computing_data_reduction 'Siemens SHELXTL'
_computing_molecular_graphics 'Siemens SHELXTL'
_computing_publication_material 'Siemens SHELXTL'
_computing_structure_refinement 'SHELXL-97 (Sheldrick, 1997)'
_computing_structure_solution 'SHELXS-97 (Sheldrick, 1990)'
_diffrn_ambient_temperature 298(2)
_diffrn_measured_fraction_theta_full 0.873
_diffrn_measured_fraction_theta_max 0.873
_diffrn_measurement_method '\w scans'
_diffrn_radiation_monochromator graphite
_diffrn_radiation_source 'fine-focus sealed tube'
_diffrn_radiation_type MoK\a
_diffrn_radiation_wavelength 0.71073
_diffrn_reflns_av_R_equivalents 0.0169
_diffrn_reflns_av_sigmaI/netI 0.0316
_diffrn_reflns_limit_h_max 12
_diffrn_reflns_limit_h_min -1
_diffrn_reflns_limit_k_max 12
_diffrn_reflns_limit_k_min -1
_diffrn_reflns_limit_l_max 15
_diffrn_reflns_limit_l_min -1
_diffrn_reflns_number 1787
_diffrn_reflns_theta_full 22.49
_diffrn_reflns_theta_max 22.49
_diffrn_reflns_theta_min 2.19
_diffrn_standards_interval_count 97
_diffrn_standards_number 3
_exptl_absorpt_coefficient_mu 0.198
_exptl_absorpt_correction_T_max 0.9596
_exptl_absorpt_correction_T_min 0.8738
_exptl_absorpt_correction_type empirical
_exptl_crystal_colour colorless
_exptl_crystal_density_diffrn 1.406
_exptl_crystal_density_method 'not measured'
_exptl_crystal_description rods
_exptl_crystal_F_000 880
_exptl_crystal_size_max 0.70
_exptl_crystal_size_mid 0.42
_exptl_crystal_size_min 0.21
_refine_diff_density_max 0.144
_refine_diff_density_min -0.189
_refine_diff_density_rms 0.035
_refine_ls_abs_structure_details 'Flack H D (1983), Acta Cryst. A39, 876-881'
_refine_ls_abs_structure_Flack 0.00(13)
_refine_ls_extinction_method none
_refine_ls_goodness_of_fit_ref 1.049
_refine_ls_hydrogen_treatment mixed
_refine_ls_matrix_type full
_refine_ls_number_parameters 275
_refine_ls_number_reflns 1632
_refine_ls_number_restraints 0
_refine_ls_restrained_S_all 1.049
_refine_ls_R_factor_all 0.0374
_refine_ls_R_factor_gt 0.0319
_refine_ls_shift/su_max 0.001
_refine_ls_shift/su_mean 0.000
_refine_ls_structure_factor_coef Fsqd
_refine_ls_weighting_details 'calc w=1/[\s^2^(Fo^2^)+(0.0441P)^2^+0.3737P] where P=(Fo^2^+2Fc^2^)/3'
_refine_ls_weighting_scheme calc
_refine_ls_wR_factor_gt 0.0755
_refine_ls_wR_factor_ref 0.0791
_reflns_number_gt 1486
_reflns_number_total 1632
_reflns_threshold_expression >2sigma(I)
_cod_data_source_file jo0626008si20070226_025108_1.cif
_cod_data_source_block rd233
_cod_depositor_comments
;
The following automatic conversions were performed:
'_symmetry_cell_setting' value 'Orthorhombic' changed to 'orthorhombic'
according to '/home/saulius/struct/CIF-dictionaries/cif_core.dic'
dictionary named 'cif_core.dic' version 2.4.1 from 2010-06-29.

Automatic conversion script
Id: cif_fix_enum 1527 2010-12-29 10:47:43Z saulius 
;
_cod_database_code 4022831

loop_
_symmetry_equiv_pos_as_xyz
'x, y, z'
'-x+1/2, -y, z+1/2'
'-x, y+1/2, -z+1/2'
'x+1/2, -y+1/2, -z'

loop_
_atom_site_label
_atom_site_type_symbol
_atom_site_fract_x
_atom_site_fract_y
_atom_site_fract_z
_atom_site_U_iso_or_equiv
_atom_site_adp_type
_atom_site_occupancy
_atom_site_symmetry_multiplicity
_atom_site_calc_flag
_atom_site_refinement_flags
S S 0.11336(8) 0.51239(8) 0.77213(6) 0.0430(3) Uani 1 1 d .
O1 O -0.4001(3) 0.7663(3) 0.94609(19) 0.0717(10) Uani 1 1 d .
O2 O -0.1702(3) 0.6336(3) 0.71728(18) 0.0664(9) Uani 1 1 d .
O3 O 0.1104(3) 0.4311(2) 0.70144(17) 0.0614(8) Uani 1 1 d .
O4 O 0.1241(2) 0.6283(2) 0.75284(17) 0.0525(7) Uani 1 1 d .
N1 N -0.0135(2) 0.4966(3) 0.8267(2) 0.0399(8) Uani 1 1 d .
N2 N -0.1442(3) 0.3917(3) 0.9065(3) 0.0605(10) Uani 1 1 d .
N3 N -0.3086(3) 0.6995(3) 0.8183(2) 0.0410(8) Uani 1 1 d .
C1 C -0.0716(4) 0.3950(3) 0.8403(3) 0.0557(12) Uani 1 1 d .
H1A H -0.0582 0.3334 0.8034 0.067 Uiso 1 1 calc R
C2 C -0.1417(3) 0.4988(4) 0.9470(3) 0.0459(10) Uani 1 1 d .
C3 C -0.2074(4) 0.5397(4) 1.0126(3) 0.0576(13) Uani 1 1 d .
C4 C -0.1917(4) 0.6611(4) 1.0344(3) 0.0614(13) Uani 1 1 d .
H4B H -0.1183 0.6717 1.0678 0.074 Uiso 1 1 calc R
H4C H -0.2571 0.6863 1.0720 0.074 Uiso 1 1 calc R
C5 C -0.1880(3) 0.7304(4) 0.9465(2) 0.0480(11) Uani 1 1 d .
H5A H -0.1605 0.8061 0.9607 0.058 Uiso 1 1 calc R
C6 C -0.1111(3) 0.6826(3) 0.8705(3) 0.0423(9) Uani 1 1 d .
H6A H -0.0494 0.7369 0.8544 0.051 Uiso 1 1 calc R
C7 C -0.0515(3) 0.5716(3) 0.8996(3) 0.0402(10) Uani 1 1 d .
H7A H 0.0155 0.5870 0.9401 0.048 Uiso 1 1 calc R
C8 C -0.1928(4) 0.6668(3) 0.7924(3) 0.0435(10) Uani 1 1 d .
C9 C -0.3113(4) 0.7370(4) 0.9072(3) 0.0482(10) Uani 1 1 d .
C10 C -0.4104(3) 0.6969(3) 0.7600(2) 0.0448(10) Uani 1 1 d .
C11 C -0.4350(4) 0.6027(4) 0.7104(3) 0.0596(12) Uani 1 1 d .
H11A H -0.3853 0.5408 0.7141 0.072 Uiso 1 1 calc R
C12 C -0.5338(5) 0.6002(5) 0.6549(3) 0.0736(15) Uani 1 1 d .
H12A H -0.5500 0.5371 0.6203 0.088 Uiso 1 1 calc R
C13 C -0.6078(4) 0.6911(5) 0.6511(3) 0.0745(15) Uani 1 1 d .
H13A H -0.6754 0.6885 0.6150 0.089 Uiso 1 1 calc R
C14 C -0.5838(4) 0.7851(5) 0.6993(3) 0.0708(14) Uani 1 1 d .
H14A H -0.6342 0.8465 0.6956 0.085 Uiso 1 1 calc R
C15 C -0.4836(4) 0.7890(4) 0.7541(3) 0.0559(12) Uani 1 1 d .
H15A H -0.4661 0.8534 0.7867 0.067 Uiso 1 1 calc R
C16 C 0.2243(3) 0.4753(3) 0.8495(2) 0.0373(10) Uani 1 1 d .
C17 C 0.3154(3) 0.5499(3) 0.8690(3) 0.0468(10) Uani 1 1 d .
H17A H 0.3164 0.6208 0.8433 0.056 Uiso 1 1 calc R
C18 C 0.4044(4) 0.5168(4) 0.9273(3) 0.0513(11) Uani 1 1 d .
H18A H 0.4660 0.5662 0.9401 0.062 Uiso 1 1 calc R
C19 C 0.4046(3) 0.4120(4) 0.9672(2) 0.0441(10) Uani 1 1 d .
C20 C 0.3133(3) 0.3401(3) 0.9477(3) 0.0461(10) Uani 1 1 d .
H20A H 0.3116 0.2699 0.9745 0.055 Uiso 1 1 calc R
C21 C 0.2234(3) 0.3705(3) 0.8885(3) 0.0434(10) Uani 1 1 d .
H21A H 0.1626 0.3205 0.8750 0.052 Uiso 1 1 calc R
C22 C 0.5023(4) 0.3791(4) 1.0315(3) 0.0678(13) Uani 1 1 d .
H22A H 0.5581 0.4395 1.0371 0.102 Uiso 1 1 calc R
H22B H 0.5424 0.3141 1.0088 0.102 Uiso 1 1 calc R
H22C H 0.4687 0.3628 1.0897 0.102 Uiso 1 1 calc R
H3 H -0.259(4) 0.491(4) 1.041(3) 0.065(13) Uiso 1 1 d .

loop_
_atom_site_aniso_label
_atom_site_aniso_U_11
_atom_site_aniso_U_22
_atom_site_aniso_U_33
_atom_site_aniso_U_23
_atom_site_aniso_U_13
_atom_site_aniso_U_12
S 0.0440(5) 0.0412(6) 0.0437(5) 0.0037(6) 0.0008(5) 0.0053(5)
O1 0.0459(17) 0.109(3) 0.0606(17) -0.026(2) 0.0026(16) 0.025(2)
O2 0.0577(17) 0.100(2) 0.0413(16) 0.0012(18) 0.0039(15) 0.0323(19)
O3 0.0779(19) 0.0615(17) 0.0448(14) -0.0108(15) -0.0062(16) 0.0131(18)
O4 0.0506(15) 0.0427(16) 0.0642(17) 0.0162(14) 0.0056(15) 0.0041(14)
N1 0.0381(16) 0.0297(18) 0.0517(19) 0.0036(19) -0.0033(15) -0.0032(16)
N2 0.053(2) 0.053(3) 0.075(2) 0.012(2) -0.006(2) -0.014(2)
N3 0.0321(17) 0.0461(19) 0.0447(18) -0.0031(16) 0.0013(16) 0.0062(15)
C1 0.051(3) 0.040(3) 0.076(3) -0.002(3) -0.010(3) -0.004(2)
C2 0.038(2) 0.051(3) 0.049(2) 0.016(3) -0.010(2) -0.004(2)
C3 0.041(2) 0.076(4) 0.056(3) 0.023(3) 0.000(2) -0.011(3)
C4 0.039(2) 0.098(4) 0.047(2) -0.004(3) -0.001(2) -0.003(3)
C5 0.038(2) 0.056(3) 0.050(2) -0.013(2) 0.001(2) -0.002(2)
C6 0.0313(18) 0.039(2) 0.057(2) 0.003(2) 0.001(2) 0.000(2)
C7 0.0299(19) 0.044(2) 0.047(2) 0.005(2) -0.0041(19) -0.006(2)
C8 0.042(2) 0.046(2) 0.043(2) 0.014(2) 0.008(2) 0.012(2)
C9 0.042(2) 0.051(3) 0.051(2) -0.008(2) 0.001(2) 0.008(2)
C10 0.039(2) 0.056(3) 0.039(2) 0.003(2) -0.001(2) 0.003(2)
C11 0.062(3) 0.064(3) 0.053(3) -0.002(3) -0.006(2) 0.005(2)
C12 0.077(3) 0.090(4) 0.054(3) -0.003(3) -0.009(3) -0.014(3)
C13 0.051(3) 0.119(5) 0.053(3) 0.017(3) -0.007(3) -0.002(4)
C14 0.048(3) 0.099(4) 0.065(3) 0.024(3) -0.004(3) 0.019(3)
C15 0.050(2) 0.060(3) 0.058(3) 0.007(2) 0.006(2) 0.012(2)
C16 0.037(2) 0.037(2) 0.0377(19) 0.003(2) 0.0079(17) 0.0058(19)
C17 0.053(3) 0.034(2) 0.053(2) 0.001(2) 0.004(2) -0.003(2)
C18 0.047(2) 0.052(3) 0.055(2) -0.007(3) 0.000(2) -0.004(2)
C19 0.038(2) 0.053(3) 0.042(2) 0.002(2) 0.0080(19) 0.005(2)
C20 0.045(2) 0.040(3) 0.053(2) 0.016(2) 0.009(2) 0.007(2)
C21 0.035(2) 0.041(3) 0.054(2) 0.005(2) 0.0005(19) -0.003(2)
C22 0.052(3) 0.091(4) 0.061(3) 0.011(3) -0.006(2) 0.007(3)

loop_
_atom_type_symbol
_atom_type_description
_atom_type_scat_dispersion_real
_atom_type_scat_dispersion_imag
_atom_type_scat_source
C C 0.0033 0.0016 'International Tables Vol C Tables 4.2.6.8 and 6.1.1.4'
H H 0.0000 0.0000 'International Tables Vol C Tables 4.2.6.8 and 6.1.1.4'
N N 0.0061 0.0033 'International Tables Vol C Tables 4.2.6.8 and 6.1.1.4'
O O 0.0106 0.0060 'International Tables Vol C Tables 4.2.6.8 and 6.1.1.4'
S S 0.1246 0.1234 'International Tables Vol C Tables 4.2.6.8 and 6.1.1.4'

loop_
_geom_angle_atom_site_label_1
_geom_angle_atom_site_label_2
_geom_angle_atom_site_label_3
_geom_angle
O4 S O3 121.27(17)
O4 S N1 106.45(16)
O3 S N1 105.11(18)
O4 S C16 108.57(18)
O3 S C16 108.85(18)
N1 S C16 105.46(15)
C1 N1 C7 106.9(3)
C1 N1 S 125.1(3)
C7 N1 S 122.8(2)
C1 N2 C2 106.5(3)
C9 N3 C8 111.5(3)
C9 N3 C10 124.0(3)
C8 N3 C10 124.4(3)
N2 C1 N1 115.9(4)
N2 C1 H1A 122.0
N1 C1 H1A 122.0
C3 C2 N2 129.7(4)
C3 C2 C7 120.4(4)
N2 C2 C7 109.9(4)
C2 C3 C4 117.0(4)
C2 C3 H3 117(3)
C4 C3 H3 126(3)
C3 C4 C5 110.0(4)
C3 C4 H4B 109.7
C5 C4 H4B 109.7
C3 C4 H4C 109.7
C5 C4 H4C 109.7
H4B C4 H4C 108.2
C9 C5 C6 104.8(3)
C9 C5 C4 109.2(3)
C6 C5 C4 115.7(3)
C9 C5 H5A 109.0
C6 C5 H5A 109.0
C4 C5 H5A 109.0
C8 C6 C5 105.6(3)
C8 C6 C7 112.0(3)
C5 C6 C7 111.2(3)
C8 C6 H6A 109.3
C5 C6 H6A 109.3
C7 C6 H6A 109.3
N1 C7 C2 100.6(3)
N1 C7 C6 116.5(3)
C2 C7 C6 109.5(3)
N1 C7 H7A 109.9
C2 C7 H7A 109.9
C6 C7 H7A 109.9
O2 C8 N3 122.4(4)
O2 C8 C6 128.9(4)
N3 C8 C6 108.8(3)
O1 C9 N3 124.4(4)
O1 C9 C5 126.3(3)
N3 C9 C5 109.2(3)
C11 C10 C15 120.2(4)
C11 C10 N3 120.0(4)
C15 C10 N3 119.8(4)
C10 C11 C12 119.9(4)
C10 C11 H11A 120.1
C12 C11 H11A 120.1
C13 C12 C11 119.6(5)
C13 C12 H12A 120.2
C11 C12 H12A 120.2
C14 C13 C12 121.0(4)
C14 C13 H13A 119.5
C12 C13 H13A 119.5
C13 C14 C15 119.8(5)
C13 C14 H14A 120.1
C15 C14 H14A 120.1
C10 C15 C14 119.6(4)
C10 C15 H15A 120.2
C14 C15 H15A 120.2
C21 C16 C17 120.2(3)
C21 C16 S 119.9(3)
C17 C16 S 119.9(3)
C18 C17 C16 118.7(4)
C18 C17 H17A 120.7
C16 C17 H17A 120.7
C17 C18 C19 121.9(4)
C17 C18 H18A 119.1
C19 C18 H18A 119.1
C20 C19 C18 118.5(3)
C20 C19 C22 121.0(4)
C18 C19 C22 120.5(4)
C19 C20 C21 121.0(4)
C19 C20 H20A 119.5
C21 C20 H20A 119.5
C16 C21 C20 119.8(4)
C16 C21 H21A 120.1
C20 C21 H21A 120.1
C19 C22 H22A 109.5
C19 C22 H22B 109.5
H22A C22 H22B 109.5
C19 C22 H22C 109.5
H22A C22 H22C 109.5
H22B C22 H22C 109.5

loop_
_geom_bond_atom_site_label_1
_geom_bond_atom_site_label_2
_geom_bond_distance
S O4 1.422(3)
S O3 1.429(3)
S N1 1.649(3)
S C16 1.750(4)
O1 C9 1.204(5)
O2 C8 1.207(4)
N1 C1 1.395(5)
N1 C7 1.467(5)
N2 C1 1.275(5)
N2 C2 1.415(6)
N3 C9 1.389(5)
N3 C8 1.413(5)
N3 C10 1.433(5)
C1 H1A 0.9300
C2 C3 1.314(6)
C2 C7 1.509(5)
C3 C4 1.499(6)
C3 H3 0.92(5)
C4 C5 1.543(6)
C4 H4B 0.9700
C4 H4C 0.9700
C5 C9 1.505(5)
C5 C6 1.529(5)
C5 H5A 0.9800
C6 C8 1.489(5)
C6 C7 1.549(5)
C6 H6A 0.9800
C7 H7A 0.9800
C10 C11 1.373(5)
C10 C15 1.379(5)
C11 C12 1.381(6)
C11 H11A 0.9300
C12 C13 1.371(7)
C12 H12A 0.9300
C13 C14 1.359(7)
C13 H13A 0.9300
C14 C15 1.388(6)
C14 H14A 0.9300
C15 H15A 0.9300
C16 C21 1.381(5)
C16 C17 1.389(5)
C17 C18 1.379(5)
C17 H17A 0.9300
C18 C19 1.386(6)
C18 H18A 0.9300
C19 C20 1.370(5)
C19 C22 1.505(5)
C20 C21 1.386(5)
C20 H20A 0.9300
C21 H21A 0.9300
C22 H22A 0.9600
C22 H22B 0.9600
C22 H22C 0.9600

loop_
_cod_related_entry_id
_cod_related_entry_database
_cod_related_entry_code
1 ChemSpider 21194065
